data_9002656
loop_
_publ_author_name
'Yang, H.'
'Konzett, J.'
'Prewitt, C. T.'

_publ_section_title
;
 Crystal structure of phase X, a high pressure alkali-rich hydrous silicate
 and its anhydrous equivalent
 Sample: JKW56
;
_journal_name_full 'American Mineralogist'
_journal_page_first 1483
_journal_page_last 1488
_journal_volume 86
_journal_year 2001
_chemical_formula_sum 'K1.54 Mg1.92 O7 Si2'
_chemical_name_common Phase-X
_chemical_name_mineral Phase-X
_space_group_IT_number 185
_symmetry_space_group_name_Hall 'P 6c -2'
_symmetry_space_group_name_H-M 'P 63 c m'
_cell_angle_alpha 90
_cell_angle_beta 90
_cell_angle_gamma 120
_cell_formula_units_Z 2
_cell_length_a 5.0812
_cell_length_b 5.0812
_cell_length_c 13.2112
_cell_volume 295.397
_database_code_amcsd 0002745
_exptl_crystal_density_diffrn 3.092
_cod_original_formula_sum 'K1.54 Mg1.92 Si2 O7'
_cod_database_code 9002656

loop_
_space_group_symop_operation_xyz
x,y,z
-x,-x+y,z
x-y,x,1/2+z
-y,-x,1/2+z
-y,x-y,z
x-y,-y,z
-x,-y,1/2+z
x,x-y,1/2+z
-x+y,-x,z
y,x,z
y,-x+y,1/2+z
-x+y,y,1/2+z

loop_
_atom_site_label
_atom_site_fract_x
_atom_site_fract_y
_atom_site_fract_z
_atom_site_occupancy
_atom_site_U_iso_or_equiv
_atom_site_type_symbol
_atom_site_attached_hydrogens
KA 0.33333 0.66667 0.20720 0.77000 0.01700 K 0
MgM 0.33333 0.66667 0.45410 0.96000 0.00800 Mg 0
Si1 0.00000 0.00000 0.07920 1.00000 0.00200 Si 0
Si2 0.00000 0.00000 0.33470 1.00000 0.00800 Si 0
O1 0.00000 0.00000 0.20560 1.00000 0.01000 O 0
O2 0.31020 0.00000 0.04580 1.00000 0.00900 O 0
O3 0.30810 0.00000 0.36340 1.00000 0.00600 O 0

loop_
_cod_changelog_entry_id
_cod_changelog_entry_author
_cod_changelog_entry_date
_cod_changelog_entry_text
1
;cod-tools version 3.8.0
Id: cif_guess_AMCSD_atom_types 9581 2023-05-17 12:35:41Z saulius
;
2023-05-23T09:14:50+03:00
;Derived atom types and hydrogen counts
from atom names that follow the AMCSD naming convention
(Wat == water, O-H == hydroxyl).
;

loop_
_cod_related_entry_id
_cod_related_entry_database
_cod_related_entry_code
1 AMCSD 0002745
